data_1532980
loop_
_publ_author_name
'Nakane, T.'
'Liu, R.S.'
'Isawa, K.'
'Chen, J.M.'
'Yamauchi, H.'
'Karppinen, M.'

_publ_section_title
;
 Effect of Sr-for-Ba isovalent substitution on the local structure, hole
 distribution and magnetic irreversibility of Cu (Ba, Sr)2 Yb Cu2 O6.95
;
_journal_name_full 'Journal of Solid State Chemistry'
_journal_page_first 1925
_journal_page_last 1932
_journal_volume 177
_journal_year 2004
_chemical_formula_sum 'Ba2 Cu3 O6.96 Yb'
_chemical_name_systematic 'Yb Ba2 Cu3 O6.96'
_space_group_IT_number 47
_symmetry_space_group_name_Hall '-P 2 2'
_symmetry_space_group_name_H-M 'P m m m'
_cell_angle_alpha 90
_cell_angle_beta 90
_cell_angle_gamma 90
_cell_formula_units_Z 1
_cell_length_a 3.8037
_cell_length_b 3.8712
_cell_length_c 11.657
_cell_volume 171.648
_citation_journal_id_ASTM JSSCBI
_cod_data_source_file Nakane_JSSCBI_2004_1730.cif
_cod_data_source_block Ba2Cu3O6.96Yb1
_cod_original_formula_sum 'Ba2 Cu3 O6.96 Yb1'
_cod_database_code 1532980

loop_
_symmetry_equiv_pos_as_xyz
x,y,z
-x,-y,z
x,-y,-z
-x,y,-z
-x,-y,-z
x,y,-z
-x,y,z
x,-y,z

loop_
_atom_site_label
_atom_site_type_symbol
_atom_site_fract_x
_atom_site_fract_y
_atom_site_fract_z
_atom_site_occupancy
_atom_site_U_iso_or_equiv
O4 O-2 0 0 0.1602 1 0.0
O1 O-2 0 0.5 0 0.959 0.0
O3 O-2 0 0.5 0.3809 1 0.0
Cu1 Cu+2 0 0 0 1 0.0
O5 O-2 0.5 0 0 0.002 0.0
Cu2 Cu+2 0 0 0.3568 1 0.0
Ba1 Ba+2 0.5 0.5 0.1847 1 0.0
Yb1 Yb+3 0.5 0.5 0.5 1 0.0
O2 O-2 0.5 0 0.3802 1 0.0
